data_4067305
loop_
_publ_author_name
'Tian, Xiaohui'
'Song, Li'
'Yuan, Yizhong'
'Lin, Jiaping'

_publ_section_title
;
 Two New Receptors for Carboxylate Anions with an IR-Active Reporting
 Group
;
_journal_issue 3
_journal_name_full Organometallics
_journal_page_first 509
_journal_paper_doi 10.1021/om9008263
_journal_volume 29
_journal_year 2010
_chemical_formula_sum 'C18 H18 Cr N2 O5'
_chemical_formula_weight 394.34
_chemical_name_systematic
; 
 ? 
;
_space_group_IT_number 14
_symmetry_cell_setting monoclinic
_symmetry_space_group_name_Hall '-P 2ybc'
_symmetry_space_group_name_H-M 'P 1 21/c 1'
_atom_sites_solution_hydrogens geom
_atom_sites_solution_primary direct
_atom_sites_solution_secondary difmap
_audit_creation_method SHELXL-97
_cell_angle_alpha 90.00
_cell_angle_beta 94.866(2)
_cell_angle_gamma 90.00
_cell_formula_units_Z 4
_cell_length_a 19.4093(18)
_cell_length_b 6.9993(6)
_cell_length_c 13.6169(12)
_cell_measurement_reflns_used 4847
_cell_measurement_temperature 293(2)
_cell_measurement_theta_max 56.478
_cell_measurement_theta_min 4.961
_cell_volume 1843.2(3)
_computing_cell_refinement 'Bruker SMART'
_computing_data_collection 'Bruker SMART'
_computing_data_reduction 'Bruker SHELXTL'
_computing_molecular_graphics 'Bruker SHELXTL'
_computing_publication_material 'Bruker SHELXTL'
_computing_structure_refinement 'SHELXL-97 (Sheldrick, 1997)'
_computing_structure_solution 'SHELXS-97 (Sheldrick, 1990)'
_diffrn_ambient_temperature 293(2)
_diffrn_measured_fraction_theta_full 0.996
_diffrn_measured_fraction_theta_max 0.996
_diffrn_measurement_device_type 'CCD area detector'
_diffrn_measurement_method 'phi and omega scans'
_diffrn_radiation_monochromator graphite
_diffrn_radiation_source 'fine-focus sealed tube'
_diffrn_radiation_type MoK\a
_diffrn_radiation_wavelength 0.71073
_diffrn_reflns_av_R_equivalents 0.0756
_diffrn_reflns_av_sigmaI/netI 0.0569
_diffrn_reflns_limit_h_max 22
_diffrn_reflns_limit_h_min -24
_diffrn_reflns_limit_k_max 8
_diffrn_reflns_limit_k_min -8
_diffrn_reflns_limit_l_max 17
_diffrn_reflns_limit_l_min -15
_diffrn_reflns_number 10421
_diffrn_reflns_theta_full 26.99
_diffrn_reflns_theta_max 26.99
_diffrn_reflns_theta_min 2.11
_exptl_absorpt_coefficient_mu 0.651
_exptl_absorpt_correction_T_max 1.00000
_exptl_absorpt_correction_T_min 0.75277
_exptl_absorpt_correction_type empirical
_exptl_absorpt_process_details sadabs
_exptl_crystal_colour yellow
_exptl_crystal_density_diffrn 1.421
_exptl_crystal_density_method 'not measured'
_exptl_crystal_description prismatic
_exptl_crystal_F_000 816
_exptl_crystal_size_max 0.397
_exptl_crystal_size_mid 0.365
_exptl_crystal_size_min 0.181
_refine_diff_density_max 0.658
_refine_diff_density_min -0.431
_refine_diff_density_rms 0.066
_refine_ls_extinction_expression Fc^*^=kFc[1+0.001xFc^2^\l^3^/sin(2\q)]^-1/4^
_refine_ls_extinction_method SHELXL
_refine_ls_goodness_of_fit_ref 1.056
_refine_ls_hydrogen_treatment mixed
_refine_ls_matrix_type full
_refine_ls_number_parameters 249
_refine_ls_number_reflns 3998
_refine_ls_number_restraints 3
_refine_ls_restrained_S_all 1.056
_refine_ls_R_factor_all 0.0556
_refine_ls_R_factor_gt 0.0502
_refine_ls_shift/su_max 0.040
_refine_ls_shift/su_mean 0.003
_refine_ls_structure_factor_coef Fsqd
_refine_ls_weighting_details 'calc w=1/[\s^2^(Fo^2^)+(0.0833P)^2^+0.3327P] where P=(Fo^2^+2Fc^2^)/3'
_refine_ls_weighting_scheme calc
_refine_ls_wR_factor_gt 0.1376
_refine_ls_wR_factor_ref 0.1423
_reflns_number_gt 3545
_reflns_number_total 3998
_reflns_threshold_expression >2sigma(I)
_cod_data_source_file om9008263_si_002.cif
_cod_data_source_block cd28151
_cod_depositor_comments
;
The following automatic conversions were performed:

'_symmetry_cell_setting' value 'Monoclinic' changed to 'monoclinic'
according to /home/saulius/struct/CIF-dictionaries/cif_core.dic
dictionary named 'cif_core.dic' version 2.4.1 from 2010-06-29.

Automatic conversion script
Id: cif_fix_values 1715 2011-07-08 13:25:40Z adriana 
;
_cod_original_sg_symbol_H-M P2(1)/c
_cod_database_code 4067305

loop_
_symmetry_equiv_pos_as_xyz
'x, y, z'
'-x, y+1/2, -z+1/2'
'-x, -y, -z'
'x, -y-1/2, z-1/2'

loop_
_atom_site_label
_atom_site_type_symbol
_atom_site_fract_x
_atom_site_fract_y
_atom_site_fract_z
_atom_site_U_iso_or_equiv
_atom_site_adp_type
_atom_site_occupancy
_atom_site_symmetry_multiplicity
_atom_site_calc_flag
_atom_site_refinement_flags
Cr Cr 0.378449(17) 0.92331(5) 0.79969(2) 0.03484(16) Uani 1 1 d .
N1 N 0.30175(11) 1.1024(3) 0.99415(15) 0.0411(4) Uani 1 1 d D
N2 N 0.20047(12) 1.1021(3) 1.06501(19) 0.0524(5) Uani 1 1 d D
O1 O 0.40817(13) 1.0426(3) 0.59789(14) 0.0705(6) Uani 1 1 d .
O2 O 0.35984(11) 0.5245(3) 0.72461(16) 0.0645(5) Uani 1 1 d .
O3 O 0.23024(12) 1.0068(5) 0.7415(2) 0.1000(9) Uani 1 1 d .
O4 O 0.25442(10) 0.8207(2) 1.04041(15) 0.0567(5) Uani 1 1 d .
O5 O 0.24116(13) 0.4631(3) 0.9652(2) 0.0803(8) Uani 1 1 d D
C1 C 0.39692(13) 0.9978(4) 0.67569(17) 0.0464(5) Uani 1 1 d .
C2 C 0.36602(12) 0.6787(3) 0.75274(17) 0.0424(5) Uani 1 1 d .
C3 C 0.28697(14) 0.9738(4) 0.7642(2) 0.0569(7) Uani 1 1 d .
C4 C 0.38567(11) 0.8503(3) 0.96133(15) 0.0389(5) Uani 1 1 d .
H4 H 0.3614 0.7572 0.9929 0.047 Uiso 1 1 calc R
C5 C 0.44758(12) 0.8034(4) 0.92093(16) 0.0453(5) Uani 1 1 d .
H5 H 0.4641 0.6788 0.9265 0.054 Uiso 1 1 calc R
C6 C 0.48497(13) 0.9389(4) 0.87265(19) 0.0495(6) Uani 1 1 d .
H6 H 0.5270 0.9073 0.8487 0.059 Uiso 1 1 calc R
C7 C 0.45788(13) 1.1240(4) 0.86095(17) 0.0487(6) Uani 1 1 d .
H7 H 0.4814 1.2150 0.8269 0.058 Uiso 1 1 calc R
C8 C 0.39621(12) 1.1731(3) 0.89969(15) 0.0408(5) Uani 1 1 d .
H8 H 0.3783 1.2955 0.8899 0.049 Uiso 1 1 calc R
C9 C 0.36046(11) 1.0377(3) 0.95404(15) 0.0354(4) Uani 1 1 d .
C10 C 0.25182(11) 0.9932(3) 1.03366(16) 0.0397(5) Uani 1 1 d .
C11 C 0.13584(14) 1.0423(4) 1.09347(19) 0.0515(6) Uani 1 1 d .
C12 C 0.08901(16) 1.1860(5) 1.1084(2) 0.0721(9) Uani 1 1 d .
H12 H 0.1014 1.3134 1.1020 0.086 Uiso 1 1 calc R
C13 C 0.02330(18) 1.1382(8) 1.1331(3) 0.0893(12) Uani 1 1 d .
H13 H -0.0084 1.2348 1.1423 0.107 Uiso 1 1 calc R
C14 C 0.00465(18) 0.9556(8) 1.1439(3) 0.0898(13) Uani 1 1 d .
H14 H -0.0398 0.9255 1.1596 0.108 Uiso 1 1 calc R
C15 C 0.0515(2) 0.8148(7) 1.1316(3) 0.0908(12) Uani 1 1 d .
H15 H 0.0386 0.6882 1.1400 0.109 Uiso 1 1 calc R
C16 C 0.11784(17) 0.8550(5) 1.1068(2) 0.0709(8) Uani 1 1 d .
H16 H 0.1494 0.7572 1.0993 0.085 Uiso 1 1 calc R
C17 C 0.2042(2) 0.4828(6) 0.8704(3) 0.0878(11) Uani 1 1 d .
H17A H 0.2204 0.5961 0.8385 0.105 Uiso 1 1 calc R
H17B H 0.2139 0.3733 0.8302 0.105 Uiso 1 1 calc R
C18 C 0.1330(3) 0.4967(13) 0.8759(4) 0.117(3) Uani 1 1 d .
H18A H 0.1202 0.4272 0.9323 0.165 Uiso 1 1 calc R
H18B H 0.1094 0.4441 0.8172 0.165 Uiso 1 1 calc R
H18C H 0.1204 0.6286 0.8820 0.165 Uiso 1 1 calc R
H1 H 0.2937(13) 1.218(2) 0.9899(18) 0.044(7) Uiso 1 1 d D
H2 H 0.2047(15) 1.216(3) 1.056(2) 0.057(8) Uiso 1 1 d D
H5A H 0.249(2) 0.571(4) 0.986(3) 0.105(16) Uiso 1 1 d D

loop_
_atom_site_aniso_label
_atom_site_aniso_U_11
_atom_site_aniso_U_22
_atom_site_aniso_U_33
_atom_site_aniso_U_23
_atom_site_aniso_U_13
_atom_site_aniso_U_12
Cr 0.0344(2) 0.0390(2) 0.0303(2) -0.00130(12) -0.00261(14) -0.00102(13)
N1 0.0484(11) 0.0303(10) 0.0458(11) 0.0009(8) 0.0106(9) 0.0025(8)
N2 0.0516(12) 0.0405(12) 0.0675(15) -0.0022(10) 0.0199(11) 0.0028(9)
O1 0.1035(17) 0.0702(13) 0.0371(10) 0.0039(9) 0.0029(10) -0.0264(12)
O2 0.0808(14) 0.0439(10) 0.0676(13) -0.0058(9) -0.0005(10) -0.0030(10)
O3 0.0519(13) 0.1096(19) 0.131(2) -0.0364(19) -0.0331(14) 0.0264(14)
O4 0.0589(11) 0.0369(9) 0.0775(13) -0.0004(8) 0.0241(9) -0.0015(8)
O5 0.0857(16) 0.0370(11) 0.111(2) -0.0059(11) -0.0354(14) 0.0065(10)
C1 0.0606(15) 0.0444(13) 0.0331(11) -0.0014(10) -0.0033(10) -0.0100(11)
C2 0.0440(12) 0.0426(13) 0.0398(11) 0.0007(10) -0.0010(9) -0.0015(9)
C3 0.0492(14) 0.0610(16) 0.0577(16) -0.0162(13) -0.0125(12) 0.0074(13)
C4 0.0386(11) 0.0449(12) 0.0323(10) 0.0041(9) -0.0012(8) 0.0036(9)
C5 0.0394(12) 0.0583(15) 0.0368(11) -0.0006(10) -0.0052(9) 0.0126(10)
C6 0.0336(12) 0.0737(18) 0.0400(12) -0.0076(11) -0.0030(9) -0.0010(11)
C7 0.0447(13) 0.0650(16) 0.0358(12) -0.0022(10) -0.0003(9) -0.0202(12)
C8 0.0473(12) 0.0400(12) 0.0344(11) -0.0026(9) -0.0008(9) -0.0089(9)
C9 0.0366(10) 0.0386(11) 0.0301(10) -0.0007(8) -0.0022(8) -0.0019(9)
C10 0.0435(12) 0.0377(12) 0.0380(11) -0.0021(9) 0.0047(9) 0.0003(9)
C11 0.0474(14) 0.0642(17) 0.0438(13) -0.0011(11) 0.0100(11) 0.0018(12)
C12 0.0619(18) 0.085(2) 0.0717(19) 0.0073(17) 0.0224(15) 0.0192(16)
C13 0.0538(19) 0.142(4) 0.074(2) 0.008(2) 0.0142(16) 0.030(2)
C14 0.0481(18) 0.152(4) 0.071(2) -0.010(2) 0.0152(15) -0.014(2)
C15 0.080(2) 0.105(3) 0.091(3) -0.017(2) 0.033(2) -0.036(2)
C16 0.0655(18) 0.072(2) 0.079(2) -0.0117(16) 0.0271(16) -0.0084(16)
C17 0.086(3) 0.085(2) 0.091(3) 0.005(2) -0.003(2) 0.008(2)
C18 0.076(3) 0.210(10) 0.071(3) 0.002(5) -0.012(2) 0.005(5)

loop_
_atom_type_symbol
_atom_type_description
_atom_type_scat_dispersion_real
_atom_type_scat_dispersion_imag
_atom_type_scat_source
C C 0.0033 0.0016 'International Tables Vol C Tables 4.2.6.8 and 6.1.1.4'
H H 0.0000 0.0000 'International Tables Vol C Tables 4.2.6.8 and 6.1.1.4'
N N 0.0061 0.0033 'International Tables Vol C Tables 4.2.6.8 and 6.1.1.4'
O O 0.0106 0.0060 'International Tables Vol C Tables 4.2.6.8 and 6.1.1.4'
Cr Cr 0.3209 0.6236 'International Tables Vol C Tables 4.2.6.8 and 6.1.1.4'

loop_
_geom_angle_atom_site_label_1
_geom_angle_atom_site_label_2
_geom_angle_atom_site_label_3
_geom_angle
C1 Cr C3 87.90(13)
C1 Cr C2 88.54(11)
C3 Cr C2 89.56(12)
C1 Cr C7 88.98(10)
C3 Cr C7 127.53(12)
C2 Cr C7 142.70(11)
C1 Cr C5 130.15(11)
C3 Cr C5 141.71(12)
C2 Cr C5 87.68(10)
C7 Cr C5 66.17(10)
C1 Cr C6 98.68(11)
C3 Cr C6 162.28(11)
C2 Cr C6 106.95(10)
C7 Cr C6 37.02(10)
C5 Cr C6 36.70(9)
C1 Cr C8 107.96(10)
C3 Cr C8 96.09(11)
C2 Cr C8 162.69(9)
C7 Cr C8 36.68(9)
C5 Cr C8 77.75(9)
C6 Cr C8 66.26(9)
C1 Cr C4 164.74(10)
C3 Cr C4 106.23(11)
C2 Cr C4 97.14(9)
C7 Cr C4 77.91(9)
C5 Cr C4 36.67(8)
C6 Cr C4 66.12(9)
C8 Cr C4 65.58(8)
C1 Cr C9 143.04(10)
C3 Cr C9 87.42(10)
C2 Cr C9 128.04(9)
C7 Cr C9 65.61(8)
C5 Cr C9 65.07(8)
C6 Cr C9 77.41(9)
C8 Cr C9 36.48(8)
C4 Cr C9 35.78(8)
C10 N1 C9 127.11(19)
C10 N1 H1 115.8(17)
C9 N1 H1 116.8(17)
C10 N2 C11 128.1(2)
C10 N2 H2 115(2)
C11 N2 H2 116(2)
C17 O5 H5A 107(3)
O1 C1 Cr 179.3(2)
O2 C2 Cr 178.2(2)
O3 C3 Cr 179.2(4)
C9 C4 C5 119.8(2)
C9 C4 Cr 74.09(12)
C5 C4 Cr 69.77(12)
C9 C4 H4 120.1
C5 C4 H4 120.1
Cr C4 H4 128.2
C6 C5 C4 121.6(2)
C6 C5 Cr 72.27(14)
C4 C5 Cr 73.56(12)
C6 C5 H5 119.2
C4 C5 H5 119.2
Cr C5 H5 127.0
C5 C6 C7 118.5(2)
C5 C6 Cr 71.03(13)
C7 C6 Cr 70.63(14)
C5 C6 H6 120.7
C7 C6 H6 120.7
Cr C6 H6 130.0
C8 C7 C6 120.8(2)
C8 C7 Cr 72.74(13)
C6 C7 Cr 72.34(15)
C8 C7 H7 119.6
C6 C7 H7 119.6
Cr C7 H7 127.4
C7 C8 C9 120.5(2)
C7 C8 Cr 70.58(14)
C9 C8 Cr 74.77(13)
C7 C8 H8 119.8
C9 C8 H8 119.8
Cr C8 H8 126.8
N1 C9 C4 125.0(2)
N1 C9 C8 116.3(2)
C4 C9 C8 118.6(2)
N1 C9 Cr 131.98(15)
C4 C9 Cr 70.13(12)
C8 C9 Cr 68.75(12)
O4 C10 N2 124.4(2)
O4 C10 N1 123.8(2)
N2 C10 N1 111.8(2)
C16 C11 C12 119.9(3)
C16 C11 N2 124.3(3)
C12 C11 N2 115.9(3)
C11 C12 C13 119.3(4)
C11 C12 H12 120.3
C13 C12 H12 120.3
C14 C13 C12 121.3(4)
C14 C13 H13 119.4
C12 C13 H13 119.4
C13 C14 C15 119.2(3)
C13 C14 H14 120.4
C15 C14 H14 120.4
C14 C15 C16 121.8(4)
C14 C15 H15 119.1
C16 C15 H15 119.1
C11 C16 C15 118.5(3)
C11 C16 H16 120.7
C15 C16 H16 120.7
C18 C17 O5 112.5(4)
C18 C17 H17A 109.1
O5 C17 H17A 109.1
C18 C17 H17B 109.1
O5 C17 H17B 109.1
H17A C17 H17B 107.8
C17 C18 H18A 109.5
C17 C18 H18B 109.5
H18A C18 H18B 109.5
C17 C18 H18C 109.5
H18A C18 H18C 109.5
H18B C18 H18C 109.5

loop_
_geom_bond_atom_site_label_1
_geom_bond_atom_site_label_2
_geom_bond_distance
Cr C1 1.831(2)
Cr C3 1.834(3)
Cr C2 1.836(2)
Cr C7 2.197(2)
Cr C5 2.203(2)
Cr C6 2.219(2)
Cr C8 2.225(2)
Cr C4 2.252(2)
Cr C9 2.303(2)
N1 C10 1.379(3)
N1 C9 1.381(3)
N1 H1 0.827(16)
N2 C10 1.352(3)
N2 C11 1.408(3)
N2 H2 0.815(17)
O1 C1 1.144(3)
O2 C2 1.149(3)
O3 C3 1.142(3)
O4 C10 1.212(3)
O5 C17 1.428(5)
O5 H5A 0.812(19)
C4 C9 1.400(3)
C4 C5 1.402(3)
C4 H4 0.9300
C5 C6 1.392(4)
C5 H5 0.9300
C6 C7 1.402(4)
C6 H6 0.9300
C7 C8 1.391(3)
C7 H7 0.9300
C8 C9 1.419(3)
C8 H8 0.9300
C11 C16 1.373(5)
C11 C12 1.382(4)
C12 C13 1.387(5)
C12 H12 0.9300
C13 C14 1.340(6)
C13 H13 0.9300
C14 C15 1.361(6)
C14 H14 0.9300
C15 C16 1.388(4)
C15 H15 0.9300
C16 H16 0.9300
C17 C18 1.394(6)
C17 H17A 0.9700
C17 H17B 0.9700
C18 H18A 0.9600
C18 H18B 0.9600
C18 H18C 0.9600

loop_
_geom_hbond_atom_site_label_D
_geom_hbond_atom_site_label_H
_geom_hbond_atom_site_label_A
_geom_hbond_distance_DH
_geom_hbond_distance_HA
_geom_hbond_distance_DA
_geom_hbond_angle_DHA
_geom_hbond_site_symmetry_A
O5 H5A O4 0.812(19) 1.90(2) 2.708(3) 172(5) .
N2 H2 O5 0.815(17) 2.27(2) 3.007(3) 150(3) 1_565
N1 H1 O5 0.827(16) 2.008(18) 2.799(3) 160(2) 1_565

loop_
_geom_torsion_atom_site_label_1
_geom_torsion_atom_site_label_2
_geom_torsion_atom_site_label_3
_geom_torsion_atom_site_label_4
_geom_torsion
C3 Cr C1 O1 -73(24)
C2 Cr C1 O1 17(24)
C7 Cr C1 O1 160(100)
C5 Cr C1 O1 103(24)
C6 Cr C1 O1 124(24)
C8 Cr C1 O1 -168(100)
C4 Cr C1 O1 129(24)
C9 Cr C1 O1 -156(100)
C1 Cr C2 O2 106(8)
C3 Cr C2 O2 -166(8)
C7 Cr C2 O2 20(8)
C5 Cr C2 O2 -24(8)
C6 Cr C2 O2 8(8)
C8 Cr C2 O2 -56(8)
C4 Cr C2 O2 -60(8)
C9 Cr C2 O2 -79(8)
C1 Cr C3 O3 -32(24)
C2 Cr C3 O3 -121(24)
C7 Cr C3 O3 55(24)
C5 Cr C3 O3 153(23)
C6 Cr C3 O3 80(24)
C8 Cr C3 O3 76(24)
C4 Cr C3 O3 142(24)
C9 Cr C3 O3 111(24)
C1 Cr C4 C9 96.1(4)
C3 Cr C4 C9 -61.05(16)
C2 Cr C4 C9 -152.67(14)
C7 Cr C4 C9 64.86(14)
C5 Cr C4 C9 131.0(2)
C6 Cr C4 C9 101.91(15)
C8 Cr C4 C9 28.33(13)
C1 Cr C4 C5 -34.9(4)
C3 Cr C4 C5 167.94(16)
C2 Cr C4 C5 76.31(16)
C7 Cr C4 C5 -66.16(16)
C6 Cr C4 C5 -29.10(15)
C8 Cr C4 C5 -102.69(16)
C9 Cr C4 C5 -131.0(2)
C9 C4 C5 C6 -0.4(3)
Cr C4 C5 C6 56.3(2)
C9 C4 C5 Cr -56.76(18)
C1 Cr C5 C6 36.7(2)
C3 Cr C5 C6 -150.80(19)
C2 Cr C5 C6 122.87(16)
C7 Cr C5 C6 -29.79(15)
C8 Cr C5 C6 -66.54(15)
C4 Cr C5 C6 -131.9(2)
C9 Cr C5 C6 -102.79(16)
C1 Cr C5 C4 168.64(15)
C3 Cr C5 C4 -18.9(2)
C2 Cr C5 C4 -105.23(16)
C7 Cr C5 C4 102.11(16)
C6 Cr C5 C4 131.9(2)
C8 Cr C5 C4 65.37(14)
C9 Cr C5 C4 29.11(14)
C4 C5 C6 C7 -2.8(3)
Cr C5 C6 C7 54.1(2)
C4 C5 C6 Cr -56.94(19)
C1 Cr C6 C5 -152.45(15)
C3 Cr C6 C5 96.7(4)
C2 Cr C6 C5 -61.33(16)
C7 Cr C6 C5 131.0(2)
C8 Cr C6 C5 101.67(16)
C4 Cr C6 C5 29.08(14)
C9 Cr C6 C5 64.97(14)
C1 Cr C6 C7 76.55(16)
C3 Cr C6 C7 -34.3(5)
C2 Cr C6 C7 167.68(15)
C5 Cr C6 C7 -131.0(2)
C8 Cr C6 C7 -29.32(14)
C4 Cr C6 C7 -101.91(16)
C9 Cr C6 C7 -66.02(15)
C5 C6 C7 C8 2.2(3)
Cr C6 C7 C8 56.5(2)
C5 C6 C7 Cr -54.3(2)
C1 Cr C7 C8 122.70(16)
C3 Cr C7 C8 36.1(2)
C2 Cr C7 C8 -151.05(16)
C5 Cr C7 C8 -101.82(16)
C6 Cr C7 C8 -131.4(2)
C4 Cr C7 C8 -65.15(14)
C9 Cr C7 C8 -29.62(13)
C1 Cr C7 C6 -105.93(17)
C3 Cr C7 C6 167.50(17)
C2 Cr C7 C6 -19.7(2)
C5 Cr C7 C6 29.54(14)
C8 Cr C7 C6 131.4(2)
C4 Cr C7 C6 66.21(15)
C9 Cr C7 C6 101.74(16)
C6 C7 C8 C9 1.6(3)
Cr C7 C8 C9 57.95(19)
C6 C7 C8 Cr -56.3(2)
C1 Cr C8 C7 -62.18(17)
C3 Cr C8 C7 -151.94(17)
C2 Cr C8 C7 99.6(3)
C5 Cr C8 C7 66.37(16)
C6 Cr C8 C7 29.59(15)
C4 Cr C8 C7 102.97(16)
C9 Cr C8 C7 130.8(2)
C1 Cr C8 C9 167.03(14)
C3 Cr C8 C9 77.27(16)
C2 Cr C8 C9 -31.1(4)
C7 Cr C8 C9 -130.8(2)
C5 Cr C8 C9 -64.42(14)
C6 Cr C8 C9 -101.20(15)
C4 Cr C8 C9 -27.82(12)
C10 N1 C9 C4 -11.3(4)
C10 N1 C9 C8 167.1(2)
C10 N1 C9 Cr 82.8(3)
C5 C4 C9 N1 -177.3(2)
Cr C4 C9 N1 128.0(2)
C5 C4 C9 C8 4.2(3)
Cr C4 C9 C8 -50.49(17)
C5 C4 C9 Cr 54.69(17)
C7 C8 C9 N1 176.6(2)
Cr C8 C9 N1 -127.46(18)
C7 C8 C9 C4 -4.8(3)
Cr C8 C9 C4 51.12(17)
C7 C8 C9 Cr -55.94(18)
C1 Cr C9 N1 86.1(3)
C3 Cr C9 N1 3.0(2)
C2 Cr C9 N1 -84.4(2)
C7 Cr C9 N1 136.6(2)
C5 Cr C9 N1 -149.5(2)
C6 Cr C9 N1 173.8(2)
C8 Cr C9 N1 106.9(3)
C4 Cr C9 N1 -119.7(3)
C1 Cr C9 C4 -154.19(17)
C3 Cr C9 C4 122.75(16)
C2 Cr C9 C4 35.34(17)
C7 Cr C9 C4 -103.62(15)
C5 Cr C9 C4 -29.80(13)
C6 Cr C9 C4 -66.46(14)
C8 Cr C9 C4 -133.39(19)
C1 Cr C9 C8 -20.8(2)
C3 Cr C9 C8 -103.86(16)
C2 Cr C9 C8 168.73(14)
C7 Cr C9 C8 29.77(14)
C5 Cr C9 C8 103.60(15)
C6 Cr C9 C8 66.93(14)
C4 Cr C9 C8 133.39(19)
C11 N2 C10 O4 -12.7(4)
C11 N2 C10 N1 168.2(3)
C9 N1 C10 O4 2.0(4)
C9 N1 C10 N2 -178.9(2)
C10 N2 C11 C16 9.4(5)
C10 N2 C11 C12 -170.7(3)
C16 C11 C12 C13 -2.4(5)
N2 C11 C12 C13 177.7(3)
C11 C12 C13 C14 0.8(6)
C12 C13 C14 C15 0.8(6)
C13 C14 C15 C16 -0.9(6)
C12 C11 C16 C15 2.4(5)
N2 C11 C16 C15 -177.7(3)
C14 C15 C16 C11 -0.7(6)
